data_4122689
loop_
_publ_author_name
'Hansen, Kerstin'
'Szilv\'asi, Tibor'
'Blom, Burgert'
'Driess, Matthias'

_publ_section_title
;
 An Amplified Ylidic &quot;Half-Parent&quot; Iminosilane LSi&#x2550;NH.
;
_journal_issue 40
_journal_name_full 'Journal of the American Chemical Society'
_journal_page_first 14207
_journal_paper_doi 10.1021/ja507785z
_journal_volume 136
_journal_year 2014
_chemical_formula_sum 'C34 H46 N4 Si'
_chemical_formula_weight 538.84
_chemical_name_systematic
; 
 ? 
;
_space_group_IT_number 14
_symmetry_space_group_name_Hall '-P 2yn'
_symmetry_space_group_name_H-M 'P 1 21/n 1'
_atom_sites_solution_hydrogens geom
_atom_sites_solution_primary direct
_atom_sites_solution_secondary difmap
_audit_creation_method SHELXL-97
_cell_angle_alpha 90.00
_cell_angle_beta 94.8000(10)
_cell_angle_gamma 90.00
_cell_formula_units_Z 4
_cell_length_a 13.74440(10)
_cell_length_b 11.43370(10)
_cell_length_c 20.4733(2)
_cell_measurement_temperature 150(2)
_cell_volume 3206.08(5)
_computing_structure_refinement 'SHELXL-97 (Sheldrick, 1997)'
_computing_structure_solution 'SHELXS-97 (Sheldrick, 1990)'
_diffrn_ambient_temperature 150(2)
_diffrn_measured_fraction_theta_full 1.000
_diffrn_measured_fraction_theta_max 1.000
_diffrn_radiation_monochromator graphite
_diffrn_radiation_source 'fine-focus sealed tube'
_diffrn_radiation_type CuK\a
_diffrn_radiation_wavelength 1.54184
_diffrn_reflns_av_R_equivalents 0.0516
_diffrn_reflns_av_sigmaI/netI 0.0315
_diffrn_reflns_limit_h_max 16
_diffrn_reflns_limit_h_min -16
_diffrn_reflns_limit_k_max 13
_diffrn_reflns_limit_k_min -13
_diffrn_reflns_limit_l_max 22
_diffrn_reflns_limit_l_min -24
_diffrn_reflns_number 21058
_diffrn_reflns_theta_full 67.48
_diffrn_reflns_theta_max 67.48
_diffrn_reflns_theta_min 3.73
_exptl_absorpt_coefficient_mu 0.842
_exptl_absorpt_correction_T_max 0.9465
_exptl_absorpt_correction_T_min 0.5716
_exptl_crystal_density_diffrn 1.116
_exptl_crystal_density_method 'not measured'
_exptl_crystal_F_000 1168
_exptl_crystal_size_max 0.75
_exptl_crystal_size_mid 0.16
_exptl_crystal_size_min 0.07
_refine_diff_density_max 0.590
_refine_diff_density_min -0.438
_refine_diff_density_rms 0.058
_refine_ls_extinction_method none
_refine_ls_goodness_of_fit_ref 1.044
_refine_ls_hydrogen_treatment mixed
_refine_ls_matrix_type full
_refine_ls_number_parameters 363
_refine_ls_number_reflns 5784
_refine_ls_number_restraints 0
_refine_ls_restrained_S_all 1.044
_refine_ls_R_factor_all 0.0559
_refine_ls_R_factor_gt 0.0526
_refine_ls_shift/su_max 0.000
_refine_ls_shift/su_mean 0.000
_refine_ls_structure_factor_coef Fsqd
_refine_ls_weighting_details 'calc w=1/[\s^2^(Fo^2^)+(0.0982P)^2^+0.8697P] where P=(Fo^2^+2Fc^2^)/3'
_refine_ls_weighting_scheme calc
_refine_ls_wR_factor_gt 0.1442
_refine_ls_wR_factor_ref 0.1488
_reflns_number_gt 5281
_reflns_number_total 5784
_reflns_threshold_expression >2sigma(I)
_cod_data_source_file ja507785z_si_005.cif
_cod_data_source_block c:\dokume~1\kerstin\eigene~1\kersti~1\krista~1\cu-468\p21n
_cod_depositor_comments 'Adding full bibliography for 4122689--4122694.cif.'
_cod_database_code 4122689

loop_
_symmetry_equiv_pos_as_xyz
'x, y, z'
'-x+1/2, y+1/2, -z+1/2'
'-x, -y, -z'
'x-1/2, -y-1/2, z-1/2'

loop_
_atom_site_label
_atom_site_type_symbol
_atom_site_fract_x
_atom_site_fract_y
_atom_site_fract_z
_atom_site_U_iso_or_equiv
_atom_site_adp_type
_atom_site_occupancy
_atom_site_symmetry_multiplicity
_atom_site_calc_flag
_atom_site_refinement_flags
Si1 Si 0.40843(3) 0.32274(3) 0.179812(19) 0.02116(15) Uani 1 1 d .
N1 N 0.48229(9) 0.28546(11) 0.25002(6) 0.0232(3) Uani 1 1 d .
N2 N 0.44437(9) 0.22454(11) 0.12214(6) 0.0253(3) Uani 1 1 d .
C2 C 0.52558(11) 0.17422(13) 0.25992(8) 0.0257(3) Uani 1 1 d .
N3 N 0.41902(10) 0.46303(11) 0.15622(7) 0.0289(3) Uani 1 1 d .
C6 C 0.45243(12) 0.25432(13) 0.05382(7) 0.0264(3) Uani 1 1 d .
C9 C 0.47666(14) 0.29584(14) -0.07743(8) 0.0351(4) Uani 1 1 d .
H9 H 0.4851 0.3079 -0.1225 0.042 Uiso 1 1 calc R
C18 C 0.49079(10) 0.36562(13) 0.30491(7) 0.0246(3) Uani 1 1 d .
C19 C 0.56346(11) 0.45273(14) 0.30749(8) 0.0275(3) Uani 1 1 d .
C11 C 0.54480(12) 0.28834(13) 0.03507(8) 0.0284(3) Uani 1 1 d .
C12 C 0.63304(12) 0.30303(16) 0.08386(9) 0.0352(4) Uani 1 1 d .
H12 H 0.6098 0.3005 0.1288 0.042 Uiso 1 1 calc R
C1 C 0.57630(12) 0.14269(16) 0.31657(8) 0.0344(4) Uani 1 1 d .
H1A H 0.5841 0.1964 0.3520 0.041 Uiso 1 1 calc R
H1B H 0.6042 0.0668 0.3210 0.041 Uiso 1 1 calc R
C21 C 0.50598(13) 0.52300(16) 0.40890(8) 0.0366(4) Uani 1 1 d .
H21 H 0.5102 0.5780 0.4438 0.044 Uiso 1 1 calc R
C7 C 0.37189(12) 0.24499(13) 0.00767(8) 0.0301(4) Uani 1 1 d .
C8 C 0.38606(14) 0.26600(15) -0.05809(8) 0.0348(4) Uani 1 1 d .
H8 H 0.3322 0.2596 -0.0902 0.042 Uiso 1 1 calc R
C10 C 0.55449(13) 0.30800(14) -0.03133(9) 0.0331(4) Uani 1 1 d .
H10 H 0.6162 0.3303 -0.0449 0.040 Uiso 1 1 calc R
C27 C 0.63684(11) 0.46225(15) 0.25600(8) 0.0309(4) Uani 1 1 d .
H27 H 0.6085 0.4214 0.2156 0.037 Uiso 1 1 calc R
C4 C 0.47901(13) 0.11316(13) 0.14301(8) 0.0311(4) Uani 1 1 d .
C23 C 0.42802(11) 0.35483(15) 0.35547(8) 0.0281(3) Uani 1 1 d .
C3 C 0.51286(12) 0.09176(13) 0.20552(8) 0.0311(4) Uani 1 1 d .
H3 H 0.5307 0.0131 0.2154 0.037 Uiso 1 1 calc R
C22 C 0.43676(12) 0.43561(16) 0.40667(8) 0.0336(4) Uani 1 1 d .
H22 H 0.3941 0.4303 0.4407 0.040 Uiso 1 1 calc R
C26 C 0.24873(13) 0.31124(19) 0.35925(10) 0.0444(5) Uani 1 1 d .
H26A H 0.2440 0.3533 0.4006 0.067 Uiso 1 1 calc R
H26B H 0.2003 0.2482 0.3556 0.067 Uiso 1 1 calc R
H26C H 0.2362 0.3655 0.3225 0.067 Uiso 1 1 calc R
C29 C 0.65768(14) 0.58800(17) 0.23765(10) 0.0419(4) Uani 1 1 d .
H29A H 0.5959 0.6293 0.2270 0.063 Uiso 1 1 calc R
H29B H 0.6962 0.5890 0.1995 0.063 Uiso 1 1 calc R
H29C H 0.6944 0.6268 0.2746 0.063 Uiso 1 1 calc R
C15 C 0.26967(14) 0.21464(17) 0.02613(9) 0.0383(4) Uani 1 1 d .
H15 H 0.2755 0.1870 0.0726 0.046 Uiso 1 1 calc R
C5 C 0.47365(17) 0.01743(15) 0.09256(9) 0.0467(5) Uani 1 1 d .
H5A H 0.4970 -0.0559 0.1131 0.070 Uiso 1 1 calc R
H5B H 0.5146 0.0380 0.0573 0.070 Uiso 1 1 calc R
H5C H 0.4059 0.0078 0.0744 0.070 Uiso 1 1 calc R
C24 C 0.35162(12) 0.25916(16) 0.35783(8) 0.0345(4) Uani 1 1 d .
H24 H 0.3529 0.2111 0.3171 0.041 Uiso 1 1 calc R
C20 C 0.56906(12) 0.53011(15) 0.36006(9) 0.0344(4) Uani 1 1 d .
H20 H 0.6176 0.5894 0.3624 0.041 Uiso 1 1 calc R
C25 C 0.37375(17) 0.17826(18) 0.41673(10) 0.0488(5) Uani 1 1 d .
H25A H 0.4400 0.1469 0.4160 0.073 Uiso 1 1 calc R
H25B H 0.3268 0.1136 0.4146 0.073 Uiso 1 1 calc R
H25C H 0.3686 0.2224 0.4573 0.073 Uiso 1 1 calc R
C28 C 0.73241(13) 0.40003(18) 0.27939(11) 0.0476(5) Uani 1 1 d .
H28A H 0.7636 0.4411 0.3176 0.071 Uiso 1 1 calc R
H28B H 0.7763 0.4000 0.2441 0.071 Uiso 1 1 calc R
H28C H 0.7183 0.3192 0.2915 0.071 Uiso 1 1 calc R
C16 C 0.20447(15) 0.3223(2) 0.02219(11) 0.0511(5) Uani 1 1 d .
H16A H 0.2357 0.3850 0.0491 0.077 Uiso 1 1 calc R
H16B H 0.1414 0.3030 0.0384 0.077 Uiso 1 1 calc R
H16C H 0.1944 0.3485 -0.0235 0.077 Uiso 1 1 calc R
C14 C 0.70632(16) 0.2037(2) 0.07886(12) 0.0556(6) Uani 1 1 d .
H14A H 0.6756 0.1293 0.0890 0.083 Uiso 1 1 calc R
H14B H 0.7632 0.2172 0.1101 0.083 Uiso 1 1 calc R
H14C H 0.7272 0.2009 0.0343 0.083 Uiso 1 1 calc R
C13 C 0.68372(14) 0.42023(19) 0.07618(11) 0.0482(5) Uani 1 1 d .
H13A H 0.7123 0.4223 0.0339 0.072 Uiso 1 1 calc R
H13B H 0.7354 0.4301 0.1117 0.072 Uiso 1 1 calc R
H13C H 0.6360 0.4836 0.0779 0.072 Uiso 1 1 calc R
C17 C 0.22258(18) 0.1166(2) -0.01634(11) 0.0585(6) Uani 1 1 d .
H17A H 0.2130 0.1430 -0.0620 0.088 Uiso 1 1 calc R
H17B H 0.1593 0.0962 -0.0007 0.088 Uiso 1 1 calc R
H17C H 0.2653 0.0478 -0.0136 0.088 Uiso 1 1 calc R
N35 N 0.22172(10) 0.40602(13) 0.18738(7) 0.0351(3) Uani 1 1 d .
C30 C 0.27503(11) 0.30659(13) 0.19215(8) 0.0264(3) Uani 1 1 d .
C31 C 0.23259(12) 0.19835(15) 0.20296(8) 0.0320(4) Uani 1 1 d .
H31 H 0.2717 0.1298 0.2062 0.038 Uiso 1 1 calc R
C33 C 0.07860(13) 0.2930(2) 0.20409(11) 0.0464(5) Uani 1 1 d .
H33 H 0.0102 0.2914 0.2081 0.056 Uiso 1 1 calc R
C34 C 0.12548(13) 0.39745(18) 0.19324(10) 0.0443(5) Uani 1 1 d .
H34 H 0.0874 0.4669 0.1897 0.053 Uiso 1 1 calc R
C32 C 0.13291(13) 0.19118(17) 0.20904(10) 0.0412(4) Uani 1 1 d .
H32 H 0.1028 0.1181 0.2164 0.049 Uiso 1 1 calc R
H1 H 0.4717 0.4863 0.1354 0.048(6) Uiso 1 1 d R
H2 H 0.3628 0.5022 0.1527 0.051(6) Uiso 1 1 d R

loop_
_atom_site_aniso_label
_atom_site_aniso_U_11
_atom_site_aniso_U_22
_atom_site_aniso_U_33
_atom_site_aniso_U_23
_atom_site_aniso_U_13
_atom_site_aniso_U_12
Si1 0.0262(2) 0.0150(2) 0.0231(2) -0.00115(14) 0.00667(17) -0.00071(13)
N1 0.0273(6) 0.0183(6) 0.0249(6) -0.0013(5) 0.0078(5) 0.0011(5)
N2 0.0367(7) 0.0161(6) 0.0243(7) 0.0005(5) 0.0099(5) 0.0018(5)
C2 0.0274(7) 0.0215(7) 0.0293(8) 0.0053(6) 0.0098(6) 0.0027(5)
N3 0.0354(7) 0.0172(6) 0.0348(7) 0.0019(5) 0.0063(6) -0.0012(5)
C6 0.0410(8) 0.0143(7) 0.0256(8) -0.0006(6) 0.0120(6) 0.0024(6)
C9 0.0563(11) 0.0246(8) 0.0264(8) 0.0035(6) 0.0144(8) 0.0020(7)
C18 0.0262(7) 0.0229(7) 0.0246(7) -0.0012(6) 0.0026(6) 0.0024(6)
C19 0.0258(7) 0.0267(8) 0.0294(8) -0.0001(6) -0.0003(6) 0.0021(6)
C11 0.0385(9) 0.0183(7) 0.0302(8) 0.0011(6) 0.0134(7) 0.0060(6)
C12 0.0342(9) 0.0379(9) 0.0351(9) 0.0042(7) 0.0137(7) 0.0070(7)
C1 0.0364(9) 0.0298(9) 0.0377(9) 0.0042(7) 0.0063(7) 0.0048(7)
C21 0.0418(9) 0.0390(10) 0.0283(8) -0.0106(7) -0.0015(7) 0.0043(7)
C7 0.0438(9) 0.0190(7) 0.0287(8) -0.0021(6) 0.0091(7) -0.0028(6)
C8 0.0519(10) 0.0249(8) 0.0279(8) 0.0001(6) 0.0055(7) -0.0012(7)
C10 0.0427(9) 0.0248(8) 0.0341(9) 0.0040(6) 0.0165(8) 0.0046(6)
C27 0.0269(8) 0.0308(9) 0.0353(9) -0.0026(7) 0.0045(7) -0.0052(6)
C4 0.0473(9) 0.0161(7) 0.0321(8) 0.0004(6) 0.0158(7) 0.0009(6)
C23 0.0285(8) 0.0306(8) 0.0254(8) -0.0007(6) 0.0040(6) 0.0040(6)
C3 0.0440(9) 0.0164(7) 0.0348(9) 0.0036(6) 0.0145(7) 0.0054(6)
C22 0.0358(9) 0.0400(10) 0.0257(8) -0.0045(7) 0.0061(7) 0.0041(7)
C26 0.0347(9) 0.0639(13) 0.0363(10) -0.0054(9) 0.0140(8) -0.0077(8)
C29 0.0485(10) 0.0366(10) 0.0414(10) 0.0072(8) 0.0081(8) -0.0047(8)
C15 0.0461(10) 0.0400(10) 0.0289(9) -0.0024(7) 0.0045(7) -0.0148(8)
C5 0.0871(15) 0.0185(8) 0.0365(10) -0.0022(7) 0.0166(10) 0.0067(8)
C24 0.0380(9) 0.0391(9) 0.0282(8) -0.0008(7) 0.0136(7) -0.0053(7)
C20 0.0323(8) 0.0325(9) 0.0373(9) -0.0061(7) -0.0030(7) -0.0033(7)
C25 0.0627(13) 0.0471(12) 0.0390(11) 0.0071(8) 0.0180(9) -0.0049(9)
C28 0.0335(9) 0.0439(11) 0.0678(13) 0.0130(10) 0.0186(9) 0.0049(8)
C16 0.0408(10) 0.0659(14) 0.0472(12) 0.0013(10) 0.0065(9) -0.0016(9)
C14 0.0497(12) 0.0557(13) 0.0625(14) 0.0131(11) 0.0116(10) 0.0244(10)
C13 0.0422(10) 0.0465(11) 0.0566(13) 0.0002(9) 0.0079(9) -0.0050(9)
C17 0.0722(15) 0.0612(14) 0.0426(11) -0.0093(10) 0.0084(10) -0.0380(12)
N35 0.0339(7) 0.0337(8) 0.0384(8) -0.0012(6) 0.0077(6) 0.0044(6)
C30 0.0304(8) 0.0259(8) 0.0233(8) -0.0029(6) 0.0052(6) -0.0007(6)
C31 0.0348(8) 0.0307(8) 0.0310(9) -0.0038(7) 0.0056(7) -0.0041(7)
C33 0.0286(9) 0.0603(13) 0.0509(12) -0.0017(10) 0.0071(8) -0.0023(8)
C34 0.0344(9) 0.0478(11) 0.0517(12) 0.0009(9) 0.0096(8) 0.0098(8)
C32 0.0381(10) 0.0429(11) 0.0433(10) -0.0020(8) 0.0062(8) -0.0127(8)

loop_
_atom_type_symbol
_atom_type_description
_atom_type_scat_dispersion_real
_atom_type_scat_dispersion_imag
_atom_type_scat_source
C C 0.0181 0.0091 'International Tables Vol C Tables 4.2.6.8 and 6.1.1.4'
H H 0.0000 0.0000 'International Tables Vol C Tables 4.2.6.8 and 6.1.1.4'
N N 0.0311 0.0180 'International Tables Vol C Tables 4.2.6.8 and 6.1.1.4'
Si Si 0.2541 0.3302 'International Tables Vol C Tables 4.2.6.8 and 6.1.1.4'

loop_
_geom_angle_atom_site_label_1
_geom_angle_atom_site_label_2
_geom_angle_atom_site_label_3
_geom_angle
N3 Si1 N2 112.67(6)
N3 Si1 N1 114.27(7)
N2 Si1 N1 102.96(6)
N3 Si1 C30 103.92(7)
N2 Si1 C30 111.41(7)
N1 Si1 C30 111.87(6)
C2 N1 C18 116.97(13)
C2 N1 Si1 123.26(11)
C18 N1 Si1 119.30(10)
C4 N2 C6 116.84(12)
C4 N2 Si1 119.10(10)
C6 N2 Si1 123.63(10)
C1 C2 N1 123.00(15)
C1 C2 C3 120.21(14)
N1 C2 C3 116.79(14)
C7 C6 C11 121.10(14)
C7 C6 N2 120.86(14)
C11 C6 N2 117.98(14)
C10 C9 C8 119.81(16)
C23 C18 C19 120.72(14)
C23 C18 N1 120.06(13)
C19 C18 N1 119.21(13)
C20 C19 C18 118.18(15)
C20 C19 C27 119.58(14)
C18 C19 C27 122.22(14)
C10 C11 C6 118.09(16)
C10 C11 C12 119.23(14)
C6 C11 C12 122.69(14)
C11 C12 C13 112.15(15)
C11 C12 C14 111.69(16)
C13 C12 C14 109.70(16)
C22 C21 C20 119.52(16)
C8 C7 C6 118.15(15)
C8 C7 C15 118.92(15)
C6 C7 C15 122.92(14)
C9 C8 C7 121.38(17)
C9 C10 C11 121.41(16)
C29 C27 C19 112.85(14)
C29 C27 C28 109.98(14)
C19 C27 C28 110.49(14)
C3 C4 N2 122.13(14)
C3 C4 C5 120.93(15)
N2 C4 C5 116.91(15)
C22 C23 C18 118.37(15)
C22 C23 C24 117.97(14)
C18 C23 C24 123.66(14)
C4 C3 C2 128.16(14)
C21 C22 C23 121.40(15)
C16 C15 C7 110.70(15)
C16 C15 C17 110.12(18)
C7 C15 C17 112.37(16)
C23 C24 C25 111.58(15)
C23 C24 C26 111.16(15)
C25 C24 C26 110.00(15)
C21 C20 C19 121.75(16)
C34 N35 C30 117.69(15)
N35 C30 C31 121.78(15)
N35 C30 Si1 115.88(11)
C31 C30 Si1 122.29(12)
C32 C31 C30 119.73(16)
C32 C33 C34 118.87(17)
N35 C34 C33 123.59(18)
C33 C32 C31 118.33(17)

loop_
_geom_bond_atom_site_label_1
_geom_bond_atom_site_label_2
_geom_bond_distance
Si1 N3 1.6850(13)
Si1 N2 1.7310(12)
Si1 N1 1.7419(13)
Si1 C30 1.8807(16)
N1 C2 1.4116(19)
N1 C18 1.4472(19)
N2 C4 1.413(2)
N2 C6 1.4529(19)
C2 C1 1.351(2)
C2 C3 1.459(2)
C6 C7 1.398(2)
C6 C11 1.411(2)
C9 C10 1.373(3)
C9 C8 1.381(3)
C18 C23 1.407(2)
C18 C19 1.408(2)
C19 C20 1.390(2)
C19 C27 1.523(2)
C11 C10 1.395(2)
C11 C12 1.515(3)
C12 C13 1.524(3)
C12 C14 1.527(2)
C21 C22 1.378(3)
C21 C20 1.380(3)
C7 C8 1.397(2)
C7 C15 1.525(2)
C27 C29 1.519(2)
C27 C28 1.535(2)
C4 C3 1.347(2)
C4 C5 1.503(2)
C23 C22 1.395(2)
C23 C24 1.520(2)
C26 C24 1.537(3)
C15 C16 1.521(3)
C15 C17 1.529(3)
C24 C25 1.530(3)
N35 C34 1.342(2)
N35 C30 1.352(2)
C30 C31 1.394(2)
C31 C32 1.388(2)
C33 C32 1.382(3)
C33 C34 1.383(3)
